data_7214960
loop_
_publ_author_name
'Gao, Jia-Zhen'
'Yang, Jin'
'Liu, Ying-Ying'
'Ma, Jian-Fang'

_publ_section_title
;
 Ten new coordination polymers based on
 3-carboxy-1-(4&#x2032;-carboxybenzyl)-2-oxidopyridinium and different
 N-donor ligands: syntheses, structures, and photoluminescent properties
;
_journal_issue 23
_journal_name_full CrystEngComm
_journal_page_first 8173
_journal_paper_doi 10.1039/c2ce25953b
_journal_volume 14
_journal_year 2012
_chemical_formula_moiety 'C19 H20 Co N3 O7'
_chemical_formula_sum 'C19 H20 Co N3 O7'
_chemical_formula_weight 461.31
_chemical_name_systematic
;
?
;
_space_group_IT_number 15
_symmetry_cell_setting monoclinic
_symmetry_space_group_name_Hall '-C 2yc'
_symmetry_space_group_name_H-M 'C 1 2/c 1'
_atom_sites_solution_hydrogens geom
_atom_sites_solution_primary direct
_atom_sites_solution_secondary difmap
_audit_creation_method SHELXL-97
_cell_angle_alpha 90.00
_cell_angle_beta 108.456(4)
_cell_angle_gamma 90.00
_cell_formula_units_Z 8
_cell_length_a 23.4087(8)
_cell_length_b 9.5727(2)
_cell_length_c 18.3298(6)
_cell_measurement_reflns_used 3106
_cell_measurement_temperature 293(2)
_cell_measurement_theta_max 29.0645
_cell_measurement_theta_min 3.3750
_cell_volume 3896.2(2)
_computing_cell_refinement CrysAlis
_computing_data_collection 'CrysAlis (Oxford Diffraction, 2006)'
_computing_data_reduction CrysAlis
_computing_structure_refinement 'SHELXL-97 (Sheldrick, 2008)'
_computing_structure_solution 'SHELXL-97 (Sheldrick, 2008)'
_diffrn_ambient_temperature 293(2)
_diffrn_detector_area_resol_mean 10.0
_diffrn_measured_fraction_theta_full 0.996
_diffrn_measured_fraction_theta_max 0.996
_diffrn_measurement_device_type 'Oxford Diffraction Gemini R Ultra'
_diffrn_measurement_method '\w scan'
_diffrn_radiation_monochromator graphite
_diffrn_radiation_source 'fine-focus sealed tube'
_diffrn_radiation_type MoK\a
_diffrn_radiation_wavelength 0.71073
_diffrn_reflns_av_R_equivalents 0.0233
_diffrn_reflns_av_sigmaI/netI 0.0317
_diffrn_reflns_limit_h_max 21
_diffrn_reflns_limit_h_min -27
_diffrn_reflns_limit_k_max 11
_diffrn_reflns_limit_k_min -9
_diffrn_reflns_limit_l_max 21
_diffrn_reflns_limit_l_min -18
_diffrn_reflns_number 7426
_diffrn_reflns_theta_full 25.02
_diffrn_reflns_theta_max 25.02
_diffrn_reflns_theta_min 3.38
_exptl_absorpt_coefficient_mu 0.930
_exptl_absorpt_correction_T_max 0.9047
_exptl_absorpt_correction_T_min 0.8216
_exptl_absorpt_correction_type multi-scan
_exptl_absorpt_process_details
;
CrysAlis (Oxford Diffraction, 2006)
;
_exptl_crystal_colour Purple
_exptl_crystal_density_diffrn 1.573
_exptl_crystal_density_method 'not measured'
_exptl_crystal_description block
_exptl_crystal_F_000 1904
_exptl_crystal_size_max 0.22
_exptl_crystal_size_mid 0.12
_exptl_crystal_size_min 0.11
_refine_diff_density_max 0.755
_refine_diff_density_min -0.674
_refine_diff_density_rms 0.073
_refine_ls_extinction_method none
_refine_ls_goodness_of_fit_ref 1.062
_refine_ls_hydrogen_treatment constr
_refine_ls_matrix_type full
_refine_ls_number_parameters 317
_refine_ls_number_reflns 3423
_refine_ls_number_restraints 19
_refine_ls_restrained_S_all 1.082
_refine_ls_R_factor_all 0.0627
_refine_ls_R_factor_gt 0.0495
_refine_ls_shift/su_max 0.001
_refine_ls_shift/su_mean 0.000
_refine_ls_structure_factor_coef Fsqd
_refine_ls_weighting_details 'calc w=1/[\s^2^(Fo^2^)+(0.0643P)^2^+10.9756P] where P=(Fo^2^+2Fc^2^)/3'
_refine_ls_weighting_scheme calc
_refine_ls_wR_factor_gt 0.1265
_refine_ls_wR_factor_ref 0.1370
_reflns_number_gt 2761
_reflns_number_total 3423
_reflns_threshold_expression >2\s(I)
_cod_data_source_file c2ce25953b.txt
_cod_data_source_block Compound-9
_cod_depositor_comments
;
The following automatic conversions were performed:

'_symmetry_cell_setting' value 'Monoclinic' changed to 'monoclinic'
according to
/usr/data/users/saulius/automatic-downloads/retrospective/RSC/lib/dictionaries/cif_core.dic
dictionary named 'cif_core.dic' version 2.4.2 from 2011-04-26.

Automatic conversion script
Id: cif_fix_values 2281 2013-09-26 08:29:07Z andrius 
;
_cod_original_sg_symbol_Hall '-c 2yc'
_cod_original_sg_symbol_H-M 'C 2/c'
_cod_database_code 7214960

loop_
_symmetry_equiv_pos_as_xyz
'x, y, z'
'-x, y, -z+1/2'
'x+1/2, y+1/2, z'
'-x+1/2, y+1/2, -z+1/2'
'-x, -y, -z'
'x, -y, z-1/2'
'-x+1/2, -y+1/2, -z'
'x+1/2, -y+1/2, z-1/2'

loop_
_atom_site_label
_atom_site_type_symbol
_atom_site_fract_x
_atom_site_fract_y
_atom_site_fract_z
_atom_site_U_iso_or_equiv
_atom_site_adp_type
_atom_site_occupancy
_atom_site_symmetry_multiplicity
_atom_site_calc_flag
_atom_site_refinement_flags
Co1 Co 0.81301(2) 0.75863(5) 0.73263(3) 0.03213(19) Uani 1 1 d .
C1 C 0.86148(16) 0.3739(4) 0.3561(2) 0.0326(8) Uani 1 1 d .
C2 C 0.89119(15) 0.4501(4) 0.42951(19) 0.0319(8) Uani 1 1 d .
C3 C 0.92523(17) 0.3779(4) 0.4940(2) 0.0366(8) Uani 1 1 d .
H3 H 0.9297 0.2817 0.4912 0.044 Uiso 1 1 calc R
C4 C 0.95273(17) 0.4460(4) 0.5626(2) 0.0359(8) Uani 1 1 d .
H4 H 0.9754 0.3955 0.6053 0.043 Uiso 1 1 calc R
C5 C 0.94673(15) 0.5896(4) 0.5679(2) 0.0320(8) Uani 1 1 d .
C6 C 0.91286(18) 0.6624(4) 0.5037(2) 0.0408(9) Uani 1 1 d .
H6 H 0.9084 0.7586 0.5066 0.049 Uiso 1 1 calc R
C7 C 0.88554(18) 0.5936(4) 0.4353(2) 0.0404(9) Uani 1 1 d .
H7 H 0.8631 0.6442 0.3925 0.048 Uiso 1 1 calc R
C8 C 0.97924(17) 0.6563(4) 0.6448(2) 0.0351(8) Uani 1 1 d .
H8A H 0.9686 0.6064 0.6847 0.042 Uiso 1 1 calc R
H8B H 1.0223 0.6458 0.6550 0.042 Uiso 1 1 calc R
C9 C 0.99947(18) 0.9017(4) 0.6266(2) 0.0433(9) Uani 1 1 d .
H9 H 1.0306 0.8715 0.6092 0.052 Uiso 1 1 calc R
C10 C 0.9887(2) 1.0388(4) 0.6287(3) 0.0516(11) Uani 1 1 d .
H10 H 1.0114 1.1037 0.6121 0.062 Uiso 1 1 calc R
C11 C 0.94213(18) 1.0820(4) 0.6568(2) 0.0462(10) Uani 1 1 d .
H11 H 0.9346 1.1770 0.6591 0.055 Uiso 1 1 calc R
C12 C 0.90782(15) 0.9893(4) 0.6806(2) 0.0320(8) Uani 1 1 d .
C13 C 0.91886(15) 0.8420(4) 0.67731(18) 0.0287(7) Uani 1 1 d .
C14 C 0.85879(17) 1.0442(4) 0.7103(2) 0.0378(9) Uani 1 1 d .
C15' C 0.7321(9) 0.5594(15) 0.6175(8) 0.101(6) Uani 0.50 1 d P
C15 C 0.7038(4) 0.6022(11) 0.6224(7) 0.040(3) Uani 0.50 1 d PU
C16 C 0.6910(3) 0.5160(8) 0.5590(4) 0.0333(16) Uani 0.50 1 d P
C16' C 0.7347(3) 0.5065(6) 0.5387(3) 0.0716(17) Uani 0.50 1 d P
C17 C 0.7829(4) 0.5913(11) 0.5860(5) 0.041(2) Uani 0.50 1 d P
C17' C 0.7837(6) 0.6788(17) 0.5599(7) 0.083(4) Uani 0.50 1 d P
C18 C 0.7480(5) 0.4471(14) 0.4663(5) 0.067(3) Uani 0.50 1 d P
C18' C 0.760(2) 0.306(4) 0.475(2) 0.185(15) Uani 0.50 1 d P
C19' C 0.6860(9) 0.382(2) 0.5097(11) 0.165(10) Uani 0.50 1 d P
C19 C 0.7266(7) 0.2763(16) 0.4692(11) 0.065(4) Uani 0.50 1 d PU
N1 N 0.96554(13) 0.8052(3) 0.64948(16) 0.0322(7) Uani 1 1 d .
N2 N 0.76621(17) 0.6539(4) 0.6339(2) 0.0549(10) Uani 1 1 d U
N3 N 0.7347(3) 0.5065(6) 0.5387(3) 0.0716(17) Uani 0.50 1 d P
N3' N 0.7478(6) 0.5840(17) 0.5101(10) 0.123(5) Uani 0.50 1 d P
O1 O 0.82794(13) 0.4376(3) 0.29843(15) 0.0458(7) Uani 1 1 d .
O2 O 0.87094(12) 0.2454(3) 0.35204(15) 0.0412(6) Uani 1 1 d .
O1W O 0.73567(12) 0.8096(3) 0.76098(15) 0.0456(7) Uani 1 1 d U
H1A H 0.7049 0.7494 0.7533 0.068 Uiso 1 1 d R
H1B H 0.7195 0.8917 0.7407 0.068 Uiso 1 1 d R
O3 O 0.89173(12) 0.7459(2) 0.69791(16) 0.0391(6) Uani 1 1 d .
O2W O 0.9301(2) 1.4102(6) 0.7524(3) 0.1179(16) Uani 1 1 d U
H2A H 0.9271 1.3267 0.7738 0.177 Uiso 1 1 d R
H2B H 0.9020 1.4082 0.7054 0.177 Uiso 1 1 d R
O4 O 0.81793(12) 0.9644(3) 0.71508(17) 0.0454(7) Uani 1 1 d .
O5 O 0.86080(15) 1.1694(3) 0.7264(2) 0.0750(11) Uani 1 1 d .

loop_
_atom_site_aniso_label
_atom_site_aniso_U_11
_atom_site_aniso_U_22
_atom_site_aniso_U_33
_atom_site_aniso_U_23
_atom_site_aniso_U_13
_atom_site_aniso_U_12
Co1 0.0317(3) 0.0303(3) 0.0343(3) 0.0055(2) 0.0103(2) -0.00019(19)
C1 0.0303(19) 0.037(2) 0.0350(19) -0.0061(16) 0.0162(16) -0.0038(15)
C2 0.0303(19) 0.0376(19) 0.0297(18) -0.0025(15) 0.0123(15) 0.0004(15)
C3 0.043(2) 0.0280(18) 0.039(2) -0.0028(16) 0.0131(17) 0.0008(16)
C4 0.040(2) 0.0340(19) 0.0319(19) 0.0005(16) 0.0092(16) 0.0034(16)
C5 0.0307(19) 0.0353(19) 0.0317(18) -0.0040(15) 0.0124(15) 0.0023(15)
C6 0.048(2) 0.0318(19) 0.038(2) -0.0047(17) 0.0081(17) 0.0079(17)
C7 0.043(2) 0.038(2) 0.0342(19) -0.0032(17) 0.0031(17) 0.0082(17)
C8 0.035(2) 0.037(2) 0.0315(18) -0.0043(16) 0.0079(15) 0.0086(16)
C9 0.036(2) 0.052(2) 0.049(2) -0.0074(19) 0.0226(18) -0.0023(18)
C10 0.050(3) 0.045(2) 0.073(3) 0.000(2) 0.038(2) -0.009(2)
C11 0.045(2) 0.034(2) 0.065(3) -0.0033(19) 0.024(2) -0.0017(18)
C12 0.0311(19) 0.0291(17) 0.0369(19) -0.0029(15) 0.0122(15) 0.0007(14)
C13 0.0268(17) 0.0336(18) 0.0245(16) -0.0020(15) 0.0065(13) 0.0027(15)
C14 0.039(2) 0.0290(19) 0.049(2) 0.0035(17) 0.0203(18) 0.0043(16)
C15' 0.160(18) 0.061(9) 0.049(7) 0.031(7) -0.014(10) -0.035(10)
C15 0.022(4) 0.039(5) 0.057(6) 0.003(4) 0.011(4) 0.010(3)
C16 0.023(4) 0.047(4) 0.028(4) -0.005(3) 0.007(3) -0.001(3)
C16' 0.104(5) 0.063(3) 0.036(2) -0.007(2) 0.005(3) -0.020(3)
C17 0.035(4) 0.067(6) 0.022(4) 0.002(4) 0.013(3) -0.011(4)
C17' 0.091(9) 0.105(10) 0.051(7) -0.034(7) 0.020(6) -0.023(8)
C18 0.061(6) 0.113(9) 0.030(4) -0.038(6) 0.019(4) -0.013(6)
C18' 0.24(3) 0.25(3) 0.14(2) -0.08(3) 0.16(2) -0.11(3)
C19' 0.150(16) 0.159(17) 0.131(14) 0.046(13) -0.035(12) -0.109(14)
C19 0.066(6) 0.071(6) 0.053(6) -0.032(5) 0.010(5) -0.008(5)
N1 0.0290(16) 0.0366(16) 0.0308(15) -0.0062(13) 0.0089(12) 0.0015(13)
N2 0.053(2) 0.053(2) 0.046(2) -0.0015(18) -0.0028(18) 0.0050(19)
N3 0.104(5) 0.063(3) 0.036(2) -0.007(2) 0.005(3) -0.020(3)
N3' 0.092(9) 0.100(10) 0.145(14) -0.050(9) -0.005(9) 0.022(8)
O1 0.0535(17) 0.0400(15) 0.0356(14) -0.0049(12) 0.0024(13) 0.0030(13)
O2 0.0422(15) 0.0374(15) 0.0417(15) -0.0108(12) 0.0100(12) 0.0037(11)
O1W 0.0422(10) 0.0442(10) 0.0520(10) 0.0049(8) 0.0171(8) -0.0010(8)
O3 0.0439(16) 0.0294(13) 0.0514(16) 0.0050(12) 0.0257(13) 0.0059(11)
O2W 0.1185(18) 0.1175(19) 0.1197(18) -0.0030(10) 0.0406(11) -0.0039(10)
O4 0.0433(16) 0.0317(13) 0.0719(19) 0.0105(13) 0.0334(14) 0.0067(12)
O5 0.062(2) 0.0340(16) 0.151(3) -0.0245(19) 0.065(2) -0.0054(14)

loop_
_atom_type_symbol
_atom_type_description
_atom_type_scat_dispersion_real
_atom_type_scat_dispersion_imag
_atom_type_scat_source
C C 0.0033 0.0016 'International Tables Vol C Tables 4.2.6.8 and 6.1.1.4'
H H 0.0000 0.0000 'International Tables Vol C Tables 4.2.6.8 and 6.1.1.4'
N N 0.0061 0.0033 'International Tables Vol C Tables 4.2.6.8 and 6.1.1.4'
O O 0.0106 0.0060 'International Tables Vol C Tables 4.2.6.8 and 6.1.1.4'
Co Co 0.3494 0.9721 'International Tables Vol C Tables 4.2.6.8 and 6.1.1.4'

loop_
_geom_angle_atom_site_label_1
_geom_angle_atom_site_label_2
_geom_angle_atom_site_label_3
_geom_angle
_geom_angle_site_symmetry_1
_geom_angle_site_symmetry_3
O4 Co1 N2 112.31(14) . .
O4 Co1 O1W 84.78(11) . .
N2 Co1 O1W 94.04(14) . .
O4 Co1 O3 84.80(10) . .
N2 Co1 O3 88.83(14) . .
O1W Co1 O3 169.51(10) . .
O4 Co1 O2 97.44(11) . 6_566
N2 Co1 O2 149.78(12) . 6_566
O1W Co1 O2 93.83(10) . 6_566
O3 Co1 O2 88.68(10) . 6_566
O4 Co1 O1 156.89(11) . 6_566
N2 Co1 O1 90.81(13) . 6_566
O1W Co1 O1 93.59(11) . 6_566
O3 Co1 O1 96.46(10) . 6_566
O2 Co1 O1 59.60(9) 6_566 6_566
O2 C1 O1 120.0(3) . .
O2 C1 C2 119.4(3) . .
O1 C1 C2 120.6(3) . .
C3 C2 C7 118.2(3) . .
C3 C2 C1 120.2(3) . .
C7 C2 C1 121.6(3) . .
C4 C3 C2 121.3(3) . .
C4 C3 H3 119.4 . .
C2 C3 H3 119.4 . .
C3 C4 C5 120.2(3) . .
C3 C4 H4 119.9 . .
C5 C4 H4 119.9 . .
C6 C5 C4 118.8(3) . .
C6 C5 C8 124.4(3) . .
C4 C5 C8 116.8(3) . .
C7 C6 C5 120.6(3) . .
C7 C6 H6 119.7 . .
C5 C6 H6 119.7 . .
C6 C7 C2 120.9(4) . .
C6 C7 H7 119.6 . .
C2 C7 H7 119.6 . .
N1 C8 C5 114.1(3) . .
N1 C8 H8A 108.7 . .
C5 C8 H8A 108.7 . .
N1 C8 H8B 108.7 . .
C5 C8 H8B 108.7 . .
H8A C8 H8B 107.6 . .
C10 C9 N1 121.3(4) . .
C10 C9 H9 119.4 . .
N1 C9 H9 119.4 . .
C9 C10 C11 118.3(4) . .
C9 C10 H10 120.8 . .
C11 C10 H10 120.8 . .
C12 C11 C10 122.1(4) . .
C12 C11 H11 119.0 . .
C10 C11 H11 119.0 . .
C11 C12 C13 119.6(3) . .
C11 C12 C14 118.9(3) . .
C13 C12 C14 121.5(3) . .
O3 C13 N1 117.5(3) . .
O3 C13 C12 126.7(3) . .
N1 C13 C12 115.9(3) . .
O5 C14 O4 123.4(3) . .
O5 C14 C12 116.7(3) . .
O4 C14 C12 119.9(3) . .
C15 C15' N2 95.4(19) . .
C15 C15' C16 80.4(19) . .
N2 C15' C16 137.8(11) . .
C15 C15' C17 135.5(19) . .
N2 C15' C17 52.4(9) . .
C16 C15' C17 102.8(12) . .
C15 C15' C16' 123.1(19) . .
N2 C15' C16' 105.3(13) . .
C16 C15' C16' 49.0(7) . .
C17 C15' C16' 56.0(8) . .
C15' C15 C16 64.5(16) . .
C15' C15 N2 52.0(14) . .
C16 C15 N2 105.0(7) . .
C16' C16 C15' 78.1(11) . .
C16' C16 C15 109.2(7) . .
C15' C16 C15 35.2(9) . .
C16' C16 C19' 70.8(9) . .
C15' C16 C19' 131.6(13) . .
C15 C16 C19' 160.4(10) . .
C16' C16 N3' 26.2(5) . .
C15' C16 N3' 80.4(10) . .
C15 C16 N3' 101.0(7) . .
C19' C16 N3' 86.9(9) . .
N3' C16' C16 122.2(12) . .
N3' C16' C17 65.7(10) . .
C16 C16' C17 110.7(6) . .
N3' C16' C15' 110.5(11) . .
C16 C16' C15' 52.8(8) . .
C17 C16' C15' 60.5(8) . .
N3' C16' C18 69.7(10) . .
C16 C16' C18 135.3(7) . .
C17 C16' C18 112.9(7) . .
C15' C16' C18 170.9(10) . .
N3' C16' C19' 132.0(11) . .
C16 C16' C19' 64.8(11) . .
C17 C16' C19' 162.0(8) . .
C15' C16' C19' 108.3(11) . .
C18 C16' C19' 76.3(10) . .
N3' C16' C17' 40.2(9) . .
C16 C16' C17' 112.0(6) . .
C17 C16' C17' 27.6(5) . .
C15' C16' C17' 74.6(7) . .
C18 C16' C17' 102.3(7) . .
C19' C16' C17' 169.7(9) . .
C17' C17 N2 89.5(11) . .
C17' C17 N3' 69.1(11) . .
N2 C17 N3' 121.7(9) . .
C17' C17 C16' 108.9(10) . .
N2 C17 C16' 110.0(7) . .
N3' C17 C16' 42.0(8) . .
C17' C17 C15' 120.3(14) . .
N2 C17 C15' 49.9(7) . .
N3' C17 C15' 94.9(10) . .
C16' C17 C15' 63.5(7) . .
C17 C17' N3' 69.7(13) . .
C17 C17' N2 52.0(9) . .
N3' C17' N2 101.8(13) . .
C17 C17' C16' 43.5(8) . .
N3' C17' C16' 28.4(9) . .
N2 C17' C16' 75.4(7) . .
C18' C18 N3' 143.7(17) . .
C18' C18 C16' 109.9(12) . .
N3' C18 C16' 38.0(7) . .
C18' C18 C19 27.2(15) . .
N3' C18 C19 138.4(13) . .
C16' C18 C19 100.6(10) . .
C18' C18 C19' 77.6(14) . .
N3' C18 C19' 86.2(11) . .
C16' C18 C19' 53.1(7) . .
C19 C18 C19' 55.0(11) . .
C19 C18' C19 83(3) . 7_656
C19 C18' C18 101(5) . .
C19 C18' C18 135.2(18) 7_656 .
C19 C18' C18' 52.5(18) . 7_656
C19 C18' C18' 30.5(17) 7_656 7_656
C18 C18' C18' 131(3) . 7_656
C16 C19' C16' 44.4(6) . .
C16 C19' C19 142.4(13) . .
C16' C19' C19 98.5(14) . .
C16 C19' C18 92.6(8) . .
C16' C19' C18 50.6(6) . .
C19 C19' C18 55.1(12) . .
C18' C19 C18' 97(3) . 7_656
C18' C19 C19 62(3) . 7_656
C18' C19 C19 34.6(11) 7_656 7_656
C18' C19 C19' 112(3) . .
C18' C19 C19' 93(2) 7_656 .
C19 C19 C19' 105.3(19) 7_656 .
C18' C19 C18 52(4) . .
C18' C19 C18 128.8(15) 7_656 .
C19 C19 C18 102.0(14) 7_656 .
C19' C19 C18 69.8(7) . .
C9 N1 C13 122.9(3) . .
C9 N1 C8 118.6(3) . .
C13 N1 C8 118.6(3) . .
C15' N2 C17 77.7(11) . .
C15' N2 C15 32.5(10) . .
C17 N2 C15 104.9(6) . .
C15' N2 C17' 103.8(10) . .
C17 N2 C17' 38.5(6) . .
C15 N2 C17' 116.3(7) . .
C15' N2 Co1 136.6(8) . .
C17 N2 Co1 131.9(5) . .
C15 N2 Co1 120.8(5) . .
C17' N2 Co1 118.6(5) . .
C16' N3' C17' 111.4(17) . .
C16' N3' C17 72.3(13) . .
C17' N3' C17 41.2(7) . .
C16' N3' C18 72.2(10) . .
C17' N3' C18 144.1(12) . .
C17 N3' C18 118.1(12) . .
C16' N3' C16 31.6(8) . .
C17' N3' C16 106.3(12) . .
C17 N3' C16 80.1(11) . .
C18 N3' C16 94.0(10) . .
C1 O1 Co1 89.7(2) . 6_565
C1 O2 Co1 90.7(2) . 6_565
Co1 O1W H1A 121.7 . .
Co1 O1W H1B 112.7 . .
H1A O1W H1B 106.5 . .
C13 O3 Co1 128.4(2) . .
H2A O2W H2B 105.3 . .
C14 O4 Co1 134.1(2) . .

loop_
_geom_bond_atom_site_label_1
_geom_bond_atom_site_label_2
_geom_bond_distance
_geom_bond_site_symmetry_2
Co1 O4 2.005(3) .
Co1 N2 2.055(4) .
Co1 O1W 2.093(3) .
Co1 O3 2.135(2) .
Co1 O2 2.180(3) 6_566
Co1 O1 2.200(3) 6_566
C1 O2 1.256(4) .
C1 O1 1.258(4) .
C1 C2 1.494(5) .
C2 C3 1.383(5) .
C2 C7 1.388(5) .
C3 C4 1.380(5) .
C3 H3 0.9300 .
C4 C5 1.389(5) .
C4 H4 0.9300 .
C5 C6 1.382(5) .
C5 C8 1.515(5) .
C6 C7 1.381(5) .
C6 H6 0.9300 .
C7 H7 0.9300 .
C8 N1 1.470(5) .
C8 H8A 0.9700 .
C8 H8B 0.9700 .
C9 C10 1.339(6) .
C9 N1 1.368(5) .
C9 H9 0.9300 .
C10 C11 1.406(6) .
C10 H10 0.9300 .
C11 C12 1.358(5) .
C11 H11 0.9300 .
C12 C13 1.439(5) .
C12 C14 1.511(5) .
C13 O3 1.242(4) .
C13 N1 1.390(4) .
C14 O5 1.232(5) .
C14 O4 1.249(4) .
C15' C15 0.81(2) .
C15' N2 1.181(15) .
C15' C16 1.262(16) .
C15' C17 1.51(2) .
C15' C16' 1.551(18) .
C15 C16 1.379(14) .
C15 N2 1.492(11) .
C16 C16' 1.197(9) .
C16 C19' 1.55(2) .
C16 N3' 1.93(2) .
C16' N3' 1.010(19) .
C16' C17 1.438(11) .
C16' C18 1.561(10) .
C16' C19' 1.616(15) .
C16' C17' 1.976(15) .
C17 C17' 0.967(15) .
C17 N2 1.225(9) .
C17 N3' 1.376(16) .
C17' N3' 1.370(17) .
C17' N2 1.553(13) .
C18 C18' 1.38(4) .
C18 N3' 1.538(17) .
C18 C19 1.72(2) .
C18 C19' 1.96(2) .
C18' C19 0.80(2) .
C18' C19 1.24(3) 7_656
C18' C18' 1.56(5) 7_656
C19' C19 1.71(3) .
C19 C18' 1.24(3) 7_656
C19 C19 1.39(3) 7_656
O1 Co1 2.200(3) 6_565
O2 Co1 2.180(3) 6_565
O1W H1A 0.8985 .
O1W H1B 0.9003 .
O2W H2A 0.9035 .
O2W H2B 0.9032 .

loop_
_geom_torsion_atom_site_label_1
_geom_torsion_atom_site_label_2
_geom_torsion_atom_site_label_3
_geom_torsion_atom_site_label_4
_geom_torsion
_geom_torsion_site_symmetry_1
_geom_torsion_site_symmetry_4
O2 C1 C2 C3 -4.7(5) . .
O1 C1 C2 C3 176.3(3) . .
O2 C1 C2 C7 175.4(3) . .
O1 C1 C2 C7 -3.5(5) . .
C7 C2 C3 C4 0.3(6) . .
C1 C2 C3 C4 -179.5(3) . .
C2 C3 C4 C5 -0.1(6) . .
C3 C4 C5 C6 0.0(5) . .
C3 C4 C5 C8 -179.0(3) . .
C4 C5 C6 C7 -0.1(6) . .
C8 C5 C6 C7 178.8(4) . .
C5 C6 C7 C2 0.3(6) . .
C3 C2 C7 C6 -0.4(6) . .
C1 C2 C7 C6 179.4(3) . .
C6 C5 C8 N1 7.7(5) . .
C4 C5 C8 N1 -173.3(3) . .
N1 C9 C10 C11 1.3(7) . .
C9 C10 C11 C12 -0.8(7) . .
C10 C11 C12 C13 -0.1(6) . .
C10 C11 C12 C14 179.8(4) . .
C11 C12 C13 O3 179.0(4) . .
C14 C12 C13 O3 -0.8(6) . .
C11 C12 C13 N1 0.4(5) . .
C14 C12 C13 N1 -179.5(3) . .
C11 C12 C14 O5 -14.9(6) . .
C13 C12 C14 O5 164.9(4) . .
C11 C12 C14 O4 162.9(4) . .
C13 C12 C14 O4 -17.3(6) . .
N2 C15' C15 C16 137.6(11) . .
C17 C15' C15 C16 99(2) . .
C16' C15' C15 C16 25.3(14) . .
C16 C15' C15 N2 -137.6(11) . .
C17 C15' C15 N2 -39(2) . .
C16' C15' C15 N2 -112(2) . .
C15 C15' C16 C16' 151.7(16) . .
N2 C15' C16 C16' 64(3) . .
C17 C15' C16 C16' 17.0(9) . .
N2 C15' C16 C15 -87(3) . .
C17 C15' C16 C15 -134.7(19) . .
C16' C15' C16 C15 -151.7(16) . .
C15 C15' C16 C19' -157.8(16) . .
N2 C15' C16 C19' 115(3) . .
C17 C15' C16 C19' 67.5(16) . .
C16' C15' C16 C19' 50.5(13) . .
C15 C15' C16 N3' 125.2(15) . .
N2 C15' C16 N3' 38(3) . .
C17 C15' C16 N3' -9.6(9) . .
C16' C15' C16 N3' -26.6(5) . .
C15' C15 C16 C16' -29.4(17) . .
N2 C15 C16 C16' 4.0(10) . .
N2 C15 C16 C15' 33.4(12) . .
C15' C15 C16 C19' 57(4) . .
N2 C15 C16 C19' 90(3) . .
C15' C15 C16 N3' -55.2(16) . .
N2 C15 C16 N3' -21.8(8) . .
C15' C16 C16' N3' -92.3(14) . .
C15 C16 C16' N3' -75.6(14) . .
C19' C16 C16' N3' 125.3(14) . .
C15' C16 C16' C17 -18.7(9) . .
C15 C16 C16' C17 -1.9(10) . .
C19' C16 C16' C17 -161.1(9) . .
N3' C16 C16' C17 73.7(12) . .
C15 C16 C16' C15' 16.8(9) . .
C19' C16 C16' C15' -142.4(10) . .
N3' C16 C16' C15' 92.3(14) . .
C15' C16 C16' C18 174.5(12) . .
C15 C16 C16' C18 -168.7(10) . .
C19' C16 C16' C18 32.1(12) . .
N3' C16 C16' C18 -93.2(15) . .
C15' C16 C16' C19' 142.4(10) . .
C15 C16 C16' C19' 159.2(10) . .
N3' C16 C16' C19' -125.3(14) . .
C15' C16 C16' C17' -48.3(9) . .
C15 C16 C16' C17' -31.5(9) . .
C19' C16 C16' C17' 169.3(9) . .
N3' C16 C16' C17' 44.0(12) . .
C15 C15' C16' N3' 82(3) . .
N2 C15' C16' N3' -25.6(17) . .
C16 C15' C16' N3' 115.6(13) . .
C17 C15' C16' N3' -44.3(12) . .
C15 C15' C16' C16 -34(2) . .
N2 C15' C16' C16 -141.1(14) . .
C17 C15' C16' C16 -159.9(10) . .
C15 C15' C16' C17 126(2) . .
N2 C15' C16' C17 18.8(9) . .
C16 C15' C16' C17 159.9(10) . .
C15 C15' C16' C18 171(4) . .
N2 C15' C16' C18 64(5) . .
C16 C15' C16' C18 -155(5) . .
C17 C15' C16' C18 45(5) . .
C15 C15' C16' C19' -69(2) . .
N2 C15' C16' C19' -176.7(12) . .
C16 C15' C16' C19' -35.6(11) . .
C17 C15' C16' C19' 164.6(11) . .
C15 C15' C16' C17' 100(2) . .
N2 C15' C16' C17' -7.0(10) . .
C16 C15' C16' C17' 134.1(9) . .
C17 C15' C16' C17' -25.8(6) . .
N3' C16' C17 C17' 19.0(14) . .
C16 C16' C17 C17' -98.1(12) . .
C15' C16' C17 C17' -115.1(14) . .
C18 C16' C17 C17' 71.9(14) . .
C19' C16' C17 C17' -170(4) . .
N3' C16' C17 N2 115.6(12) . .
C16 C16' C17 N2 -1.5(10) . .
C15' C16' C17 N2 -18.6(8) . .
C18 C16' C17 N2 168.5(8) . .
C19' C16' C17 N2 -74(4) . .
C17' C16' C17 N2 96.6(14) . .
C16 C16' C17 N3' -117.1(12) . .
C15' C16' C17 N3' -134.1(13) . .
C18 C16' C17 N3' 52.9(11) . .
C19' C16' C17 N3' 171(4) . .
C17' C16' C17 N3' -19.0(14) . .
N3' C16' C17 C15' 134.1(13) . .
C16 C16' C17 C15' 17.0(9) . .
C18 C16' C17 C15' -173.0(10) . .
C19' C16' C17 C15' -55(4) . .
C17' C16' C17 C15' 115.1(14) . .
C15 C15' C17 C17' -7(3) . .
N2 C15' C17 C17' -59.6(13) . .
C16 C15' C17 C17' 81.9(16) . .
C16' C15' C17 C17' 97.4(13) . .
C15 C15' C17 N2 52(3) . .
C16 C15' C17 N2 141.5(13) . .
C16' C15' C17 N2 157.0(9) . .
C15 C15' C17 N3' -76(3) . .
N2 C15' C17 N3' -128.2(11) . .
C16 C15' C17 N3' 13.3(13) . .
C16' C15' C17 N3' 28.8(8) . .
C15 C15' C17 C16' -105(3) . .
N2 C15' C17 C16' -157.0(9) . .
C16 C15' C17 C16' -15.5(8) . .
N2 C17 C17' N3' -124.5(9) . .
C16' C17 C17' N3' -13.5(11) . .
C15' C17 C17' N3' -83.2(12) . .
N3' C17 C17' N2 124.5(9) . .
C16' C17 C17' N2 111.0(9) . .
C15' C17 C17' N2 41.3(9) . .
N2 C17 C17' C16' -111.0(9) . .
N3' C17 C17' C16' 13.5(11) . .
C15' C17 C17' C16' -69.7(11) . .
N3' C16' C17' C17 -153(2) . .
C16 C16' C17' C17 92.9(12) . .
C15' C16' C17' C17 54.8(13) . .
C18 C16' C17' C17 -116.4(13) . .
C19' C16' C17' C17 163(6) . .
C16 C16' C17' N3' -114.4(16) . .
C17 C16' C17' N3' 153(2) . .
C15' C16' C17' N3' -152.5(17) . .
C18 C16' C17' N3' 36.3(14) . .
C19' C16' C17' N3' -45(6) . .
N3' C16' C17' N2 157.8(16) . .
C16 C16' C17' N2 43.4(8) . .
C17 C16' C17' N2 -49.5(10) . .
C15' C16' C17' N2 5.3(8) . .
C18 C16' C17' N2 -165.9(7) . .
C19' C16' C17' N2 113(6) . .
N3' C16' C18 C18' 158(2) . .
C16 C16' C18 C18' -86(2) . .
C17 C16' C18 C18' 108(2) . .
C15' C16' C18 C18' 65(6) . .
C19' C16' C18 C18' -56(2) . .
C17' C16' C18 C18' 134(2) . .
C16 C16' C18 N3' 115.8(15) . .
C17 C16' C18 N3' -50.8(10) . .
C15' C16' C18 N3' -93(5) . .
C19' C16' C18 N3' 145.5(13) . .
C17' C16' C18 N3' -24.0(10) . .
N3' C16' C18 C19 -175.2(11) . .
C16 C16' C18 C19 -59.4(13) . .
C17 C16' C18 C19 134.0(8) . .
C15' C16' C18 C19 92(5) . .
C19' C16' C18 C19 -29.7(10) . .
C17' C16' C18 C19 160.8(7) . .
N3' C16' C18 C19' -145.5(13) . .
C16 C16' C18 C19' -29.7(12) . .
C17 C16' C18 C19' 163.7(10) . .
C15' C16' C18 C19' 121(5) . .
C17' C16' C18 C19' -169.5(10) . .
N3' C18 C18' C19 97(6) . .
C16' C18 C18' C19 74(4) . .
C19' C18 C18' C19 31(3) . .
N3' C18 C18' C19 6(7) . 7_656
C16' C18 C18' C19 -17(6) . 7_656
C19 C18 C18' C19 -91(3) . 7_656
C19' C18 C18' C19 -60(5) . 7_656
N3' C18 C18' C18' 48(8) . 7_656
C16' C18 C18' C18' 25(7) . 7_656
C19 C18 C18' C18' -49(3) . 7_656
C19' C18 C18' C18' -18(6) . 7_656
C15' C16 C19' C16' -53.1(14) . .
C15 C16 C19' C16' -93(3) . .
N3' C16 C19' C16' 21.2(6) . .
C16' C16 C19' C19 11(2) . .
C15' C16 C19' C19 -42(3) . .
C15 C16 C19' C19 -82(4) . .
N3' C16 C19' C19 32(2) . .
C16' C16 C19' C18 -17.3(7) . .
C15' C16 C19' C18 -70.4(15) . .
C15 C16 C19' C18 -111(3) . .
N3' C16 C19' C18 3.8(8) . .
N3' C16' C19' C16 -111.7(18) . .
C17 C16' C19' C16 79(4) . .
C15' C16' C19' C16 30.8(9) . .
C18 C16' C19' C16 -157.4(9) . .
C17' C16' C19' C16 -74(6) . .
N3' C16' C19' C19 75(2) . .
C16 C16' C19' C19 -173.1(13) . .
C17 C16' C19' C19 -94(4) . .
C15' C16' C19' C19 -142.3(12) . .
C18 C16' C19' C19 29.5(11) . .
C17' C16' C19' C19 113(6) . .
N3' C16' C19' C18 45.6(18) . .
C16 C16' C19' C18 157.4(9) . .
C17 C16' C19' C18 -123(4) . .
C15' C16' C19' C18 -171.8(10) . .
C17' C16' C19' C18 83(6) . .
C18' C18 C19' C16 142(2) . .
N3' C18 C19' C16 -4.8(10) . .
C16' C18 C19' C16 15.6(6) . .
C19 C18 C19' C16 159.2(12) . .
C18' C18 C19' C16' 127(2) . .
N3' C18 C19' C16' -20.5(8) . .
C19 C18 C19' C16' 143.5(11) . .
C18' C18 C19' C19 -17(2) . .
N3' C18 C19' C19 -164.0(11) . .
C16' C18 C19' C19 -143.5(11) . .
C19 C18' C19 C18' 0.000(4) 7_656 7_656
C18 C18' C19 C18' -135(2) . 7_656
C18 C18' C19 C19 -135(2) . 7_656
C18' C18' C19 C19 0.000(7) 7_656 7_656
C19 C18' C19 C19' 96(3) 7_656 .
C18 C18' C19 C19' -38(4) . .
C18' C18' C19 C19' 96(3) 7_656 .
C19 C18' C19 C18 135(2) 7_656 .
C18' C18' C19 C18 135(2) 7_656 .
C16 C19' C19 C18' -4(6) . .
C16' C19' C19 C18' 4(5) . .
C18 C19' C19 C18' 31(5) . .
C16 C19' C19 C18' 95(3) . 7_656
C16' C19' C19 C18' 103(2) . 7_656
C18 C19' C19 C18' 130(2) . 7_656
C16 C19' C19 C19 62(3) . 7_656
C16' C19' C19 C19 70(2) . 7_656
C18 C19' C19 C19 97.4(19) . 7_656
C16 C19' C19 C18 -36(2) . .
C16' C19' C19 C18 -27.7(8) . .
N3' C18 C19 C18' -118(4) . .
C16' C18 C19 C18' -113(4) . .
C19' C18 C19 C18' -142(4) . .
C18' C18 C19 C18' 65(3) . 7_656
N3' C18 C19 C18' -53(3) . 7_656
C16' C18 C19 C18' -48(3) . 7_656
C19' C18 C19 C18' -77(3) . 7_656
C18' C18 C19 C19 40(2) . 7_656
N3' C18 C19 C19 -78(2) . 7_656
C16' C18 C19 C19 -73(2) . 7_656
C19' C18 C19 C19 -102(2) . 7_656
C18' C18 C19 C19' 142(4) . .
N3' C18 C19 C19' 24.5(15) . .
C16' C18 C19 C19' 28.9(9) . .
C10 C9 N1 C13 -1.0(6) . .
C10 C9 N1 C8 179.3(4) . .
O3 C13 N1 C9 -178.6(3) . .
C12 C13 N1 C9 0.2(5) . .
O3 C13 N1 C8 1.0(5) . .
C12 C13 N1 C8 179.9(3) . .
C5 C8 N1 C9 -88.1(4) . .
C5 C8 N1 C13 92.2(4) . .
C15 C15' N2 C17 -146.2(17) . .
C16 C15' N2 C17 -65(3) . .
C16' C15' N2 C17 -19.7(9) . .
C16 C15' N2 C15 82(3) . .
C17 C15' N2 C15 146.2(17) . .
C16' C15' N2 C15 127(2) . .
C15 C15' N2 C17' -117.6(17) . .
C16 C15' N2 C17' -36(3) . .
C17 C15' N2 C17' 28.5(8) . .
C16' C15' N2 C17' 8.9(13) . .
C15 C15' N2 Co1 74.0(19) . .
C16 C15' N2 Co1 155.7(17) . .
C17 C15' N2 Co1 -139.8(11) . .
C16' C15' N2 Co1 -159.5(5) . .
C17' C17 N2 C15' 131.9(12) . .
N3' C17 N2 C15' 67.0(14) . .
C16' C17 N2 C15' 21.9(9) . .
C17' C17 N2 C15 113.8(10) . .
N3' C17 N2 C15 49.0(14) . .
C16' C17 N2 C15 3.8(9) . .
C15' C17 N2 C15 -18.1(9) . .
N3' C17 N2 C17' -64.8(15) . .
C16' C17 N2 C17' -110.0(12) . .
C15' C17 N2 C17' -131.9(12) . .
C17' C17 N2 Co1 -84.7(11) . .
N3' C17 N2 Co1 -149.5(11) . .
C16' C17 N2 Co1 165.3(4) . .
C15' C17 N2 Co1 143.5(9) . .
C16 C15 N2 C15' -39.1(14) . .
C15' C15 N2 C17 34.3(18) . .
C16 C15 N2 C17 -4.8(10) . .
C15' C15 N2 C17' 73.7(18) . .
C16 C15 N2 C17' 34.6(11) . .
C15' C15 N2 Co1 -129.8(16) . .
C16 C15 N2 Co1 -168.9(5) . .
C17 C17' N2 C15' -48.5(14) . .
N3' C17' N2 C15' 3.6(15) . .
C16' C17' N2 C15' -6.9(11) . .
N3' C17' N2 C17 52.2(11) . .
C16' C17' N2 C17 41.6(8) . .
C17 C17' N2 C15 -80.6(11) . .
N3' C17' N2 C15 -28.5(13) . .
C16' C17' N2 C15 -39.0(8) . .
C17 C17' N2 Co1 122.4(9) . .
N3' C17' N2 Co1 174.5(8) . .
C16' C17' N2 Co1 164.0(3) . .
O4 Co1 N2 C15' -142.5(15) . .
O1W Co1 N2 C15' -56.5(15) . .
O3 Co1 N2 C15' 133.6(15) . .
O2 Co1 N2 C15' 48.2(15) 6_566 .
O1 Co1 N2 C15' 37.2(15) 6_566 .
O4 Co1 N2 C17 95.4(7) . .
O1W Co1 N2 C17 -178.6(7) . .
O3 Co1 N2 C17 11.5(7) . .
O2 Co1 N2 C17 -73.9(8) 6_566 .
O1 Co1 N2 C17 -84.9(7) 6_566 .
O4 Co1 N2 C15 -105.5(5) . .
O1W Co1 N2 C15 -19.5(5) . .
O3 Co1 N2 C15 170.6(5) . .
O2 Co1 N2 C15 85.2(6) 6_566 .
O1 Co1 N2 C15 74.2(5) 6_566 .
O4 Co1 N2 C17' 50.4(7) . .
O1W Co1 N2 C17' 136.5(7) . .
O3 Co1 N2 C17' -33.4(7) . .
O2 Co1 N2 C17' -118.8(7) 6_566 .
O1 Co1 N2 C17' -129.9(7) 6_566 .
C16 C16' N3' C17' 86.5(14) . .
C17 C16' N3' C17' -13.5(11) . .
C15' C16' N3' C17' 28.3(17) . .
C18 C16' N3' C17' -142.0(13) . .
C19' C16' N3' C17' 170.3(16) . .
C16 C16' N3' C17 100.0(10) . .
C15' C16' N3' C17 41.8(11) . .
C18 C16' N3' C17 -128.5(8) . .
C19' C16' N3' C17 -176.2(17) . .
C17' C16' N3' C17 13.5(11) . .
C16 C16' N3' C18 -131.5(9) . .
C17 C16' N3' C18 128.5(8) . .
C15' C16' N3' C18 170.3(10) . .
C19' C16' N3' C18 -47.8(19) . .
C17' C16' N3' C18 142.0(13) . .
C17 C16' N3' C16 -100.0(10) . .
C15' C16' N3' C16 -58.2(11) . .
C18 C16' N3' C16 131.5(9) . .
C19' C16' N3' C16 83.7(19) . .
C17' C16' N3' C16 -86.5(15) . .
C17 C17' N3' C16' 19.7(15) . .
N2 C17' N3' C16' -21.9(16) . .
N2 C17' N3' C17 -41.6(8) . .
C16' C17' N3' C17 -19.7(15) . .
C17 C17' N3' C18 -69(3) . .
N2 C17' N3' C18 -111(3) . .
C16' C17' N3' C18 -89(3) . .
C17 C17' N3' C16 52.7(12) . .
N2 C17' N3' C16 11.1(12) . .
C16' C17' N3' C16 33.0(10) . .
C17' C17 N3' C16' -160.7(15) . .
N2 C17 N3' C16' -85.1(12) . .
C15' C17 N3' C16' -40.1(11) . .
N2 C17 N3' C17' 75.7(15) . .
C16' C17 N3' C17' 160.7(15) . .
C15' C17 N3' C17' 120.6(14) . .
C17' C17 N3' C18 141.5(18) . .
N2 C17 N3' C18 -142.8(12) . .
C16' C17 N3' C18 -57.7(12) . .
C15' C17 N3' C18 -97.8(15) . .
C17' C17 N3' C16 -129.2(11) . .
N2 C17 N3' C16 -53.5(11) . .
C16' C17 N3' C16 31.5(7) . .
C15' C17 N3' C16 -8.6(9) . .
C18' C18 N3' C16' -36(3) . .
C19 C18 N3' C16' 7.1(17) . .
C19' C18 N3' C16' 27.0(10) . .
C18' C18 N3' C17' 66(5) . .
C16' C18 N3' C17' 102(3) . .
C19 C18 N3' C17' 109(3) . .
C19' C18 N3' C17' 129(3) . .
C18' C18 N3' C17 22(4) . .
C16' C18 N3' C17 57.7(14) . .
C19 C18 N3' C17 65(2) . .
C19' C18 N3' C17 84.7(15) . .
C18' C18 N3' C16 -59(3) . .
C16' C18 N3' C16 -23.1(6) . .
C19 C18 N3' C16 -16.0(16) . .
C19' C18 N3' C16 3.9(8) . .
C15' C16 N3' C16' 82.6(14) . .
C15 C16 N3' C16' 111.3(13) . .
C19' C16 N3' C16' -50.5(13) . .
C16' C16 N3' C17' -104.4(17) . .
C15' C16 N3' C17' -21.8(13) . .
C15 C16 N3' C17' 6.9(12) . .
C19' C16 N3' C17' -155.0(13) . .
C16' C16 N3' C17 -72.2(13) . .
C15' C16 N3' C17 10.4(11) . .
C15 C16 N3' C17 39.1(9) . .
C19' C16 N3' C17 -122.8(10) . .
C16' C16 N3' C18 45.6(10) . .
C15' C16 N3' C18 128.3(12) . .
C15 C16 N3' C18 156.9(8) . .
C19' C16 N3' C18 -4.9(10) . .
O2 C1 O1 Co1 0.4(3) . 6_565
C2 C1 O1 Co1 179.3(3) . 6_565
O1 C1 O2 Co1 -0.4(3) . 6_565
C2 C1 O2 Co1 -179.3(3) . 6_565
N1 C13 O3 Co1 -173.3(2) . .
C12 C13 O3 Co1 8.1(5) . .
O4 Co1 O3 C13 -1.0(3) . .
N2 Co1 O3 C13 111.5(3) . .
O1W Co1 O3 C13 5.5(8) . .
O2 Co1 O3 C13 -98.6(3) 6_566 .
O1 Co1 O3 C13 -157.8(3) 6_566 .
O5 C14 O4 Co1 -153.0(4) . .
C12 C14 O4 Co1 29.4(6) . .
N2 Co1 O4 C14 -105.6(4) . .
O1W Co1 O4 C14 162.1(4) . .
O3 Co1 O4 C14 -19.0(4) . .
O2 Co1 O4 C14 68.9(4) 6_566 .
O1 Co1 O4 C14 75.2(5) 6_566 .
